data_7132537
loop_
_publ_author_name
'Kim, Hyehwang'
'Lough, Alan'
'Qu, Zheng-Wang'
'Grimme, Stefan'
'Stephan, Douglas W.'

_publ_section_title
;
 Addition and N&#xe001;N bond cleavage of diazo-compounds by
 phosphino-phosphenium cations.
;
_journal_issue 8
_journal_name_full 'Chemical communications (Cambridge, England)'
_journal_page_first 1031
_journal_page_last 1034
_journal_paper_doi 10.1039/d3cc05728c
_journal_volume 60
_journal_year 2024
_chemical_absolute_configuration unk
_chemical_formula_moiety 'Cl4 Ga, C40 H43 N2 O4 P2, C H2 Cl2'
_chemical_formula_sum 'C41 H45 Cl6 Ga N2 O4 P2'
_chemical_formula_weight 974.211
_space_group_crystal_system triclinic
_space_group_IT_number 1
_space_group_name_Hall 'P 1'
_space_group_name_H-M_alt 'P 1'
_symmetry_Int_Tables_number 1
_audit_creation_date 2023-12-11
_audit_creation_method
;
Olex2 1.5
(compiled 2023.08.24 svn.re1ec1418 for OlexSys, GUI svn.r6817)
;
_audit_update_record
;
2023-12-12 deposited with the CCDC.	2023-12-21 downloaded from the CCDC.
;
_cell_angle_alpha 96.899(17)
_cell_angle_beta 93.763(19)
_cell_angle_gamma 95.349(14)
_cell_formula_units_Z 1
_cell_length_a 9.792(7)
_cell_length_b 10.064(7)
_cell_length_c 12.020(8)
_cell_measurement_reflns_used 324
_cell_measurement_temperature 150.02
_cell_measurement_theta_max 15.34
_cell_measurement_theta_min 2.78
_cell_volume 1167.3(14)
_computing_cell_refinement APEX4
_computing_data_collection 'APEX4 (Bruker AXS, 2021)'
_computing_data_reduction APEX4
_computing_molecular_graphics 'Olex2 1.5 (Dolomanov et al., 2009)'
_computing_publication_material 'Olex2 1.5 (Dolomanov et al., 2009)'
_computing_structure_refinement 'olex2.refine 1.5 (Bourhis et al., 2015)'
_computing_structure_solution 'SHELXT 2018/2 (Sheldrick, 2015a)'
_diffrn_ambient_temperature 150.02
_diffrn_measured_fraction_theta_full 1.0000
_diffrn_measured_fraction_theta_max 1.0000
_diffrn_measurement_device_type 'Bruker APEX-II CCD'
_diffrn_measurement_method '\f and \w scans'
_diffrn_radiation_monochromator graphite
_diffrn_radiation_type 'Mo K\a'
_diffrn_radiation_wavelength 0.71073
_diffrn_reflns_av_R_equivalents 0.1140
_diffrn_reflns_av_unetI/netI 0.1294
_diffrn_reflns_Laue_measured_fraction_full 1.0000
_diffrn_reflns_Laue_measured_fraction_max 1.0000
_diffrn_reflns_limit_h_max 12
_diffrn_reflns_limit_h_min -12
_diffrn_reflns_limit_k_max 13
_diffrn_reflns_limit_k_min -13
_diffrn_reflns_limit_l_max 15
_diffrn_reflns_limit_l_min -15
_diffrn_reflns_number 49804
_diffrn_reflns_point_group_measured_fraction_full 0.9995
_diffrn_reflns_point_group_measured_fraction_max 0.9995
_diffrn_reflns_theta_full 24.9997
_diffrn_reflns_theta_max 25.00
_diffrn_reflns_theta_min 1.71
_diffrn_source_current 30.0
_diffrn_source_power 1.5
_diffrn_source_voltage 50.0
_diffrn_standards_number 0
_exptl_absorpt_coefficient_mu 1.042
_exptl_absorpt_correction_T_max 0.7121
_exptl_absorpt_correction_T_min 0.6371
_exptl_absorpt_correction_type empirical
_exptl_absorpt_process_details
;
SADABS-2016/2 (Bruker,2016/2) was used for absorption correction.
wR2(int) was 0.0839 before and 0.0742 after correction.
The Ratio of minimum to maximum transmission is 0.8947.
The \l/2 correction factor is Not present.
;
_exptl_crystal_colour colourless
_exptl_crystal_density_diffrn 1.386
_exptl_crystal_description block
_exptl_crystal_F_000 501.603
_exptl_crystal_size_max 0.27
_exptl_crystal_size_mid 0.17
_exptl_crystal_size_min 0.05
_refine_diff_density_max 0.7068
_refine_diff_density_min -0.5220
_refine_diff_density_rms 0.0968
_refine_ls_abs_structure_details 'Hooft, R.W.W., Straver, L.H., Spek, A.L. (2010). J. Appl. Cryst., 43, 665-668.'
_refine_ls_abs_structure_Flack 0.139(10)
_refine_ls_d_res_high 0.8409
_refine_ls_d_res_low 11.8966
_refine_ls_goodness_of_fit_ref 1.0272
_refine_ls_hydrogen_treatment constr
_refine_ls_matrix_type full
_refine_ls_number_constraints 77
_refine_ls_number_parameters 538
_refine_ls_number_reflns 8206
_refine_ls_number_restraints 3
_refine_ls_restrained_S_all 1.0272
_refine_ls_R_factor_all 0.0863
_refine_ls_R_factor_gt 0.0570
_refine_ls_shift/su_max 0.0014
_refine_ls_shift/su_mean 0.0000
_refine_ls_structure_factor_coef Fsqd
_refine_ls_weighting_details 'w=1/[\s^2^(Fo^2^)+(0.0680P)^2^+0.0203P] where P=(Fo^2^+2Fc^2^)/3'
_refine_ls_weighting_scheme calc
_refine_ls_wR_factor_gt 0.1295
_refine_ls_wR_factor_ref 0.1445
_reflns_Friedel_coverage 0.999
_reflns_limit_h_max 11
_reflns_limit_h_min -11
_reflns_limit_k_max 11
_reflns_limit_k_min -11
_reflns_limit_l_max 14
_reflns_limit_l_min -14
_reflns_number_gt 6092
_reflns_number_total 8206
_reflns_threshold_expression I>=2u(I)
_cod_data_source_file d3cc05728c2.cif
_cod_data_source_block 1_CCDC2
_cod_depositor_comments 'Adding full bibliography for 7132534--7132538.cif.'
_cod_original_cell_volume 1167.2(14)
_cod_original_sg_symbol_Hall ' P 1'
_cod_database_code 7132537
_olex2_refinement_description
;
1. Fixed Uiso
 At 1.2 times of:
  All C(H) groups, All C(H,H) groups
 At 1.5 times of:
  All C(H,H,H) groups
2. Others
 Fixed Sof: Ga1(0.85) Cl5(0.85) Cl6(0.85) Ga2(0.15) Cl9(0.15) Cl8(0.15)
3.a Secondary CH2 refined with riding coordinates:
 C14(H14a,H14b)
3.b Aromatic/amide H refined with riding coordinates:
 C9(H9), C15(H15), C17(H17), C18(H18), C19(H19), C21(H21), C23(H23), C24(H24),
 C26(H26), C30(H30), C31(H31), C32(H32), C36(H36), C38(H38), C39(H39), C42(H42),
  C43(H43), C44(H44), C45(H45), C46(H46), C47(H47), C48(H48), C51(H51),
 C52(H52), C55(H55)
3.c Idealised Me refined as rotating group:
 C29(H29a,H29b,H29c), C33(H33a,H33b,H33c), C37(H37a,H37b,H37c), C49(H49a,H49b,
 H49c), C50(H50a,H50b,H50c), C59(H59a,H59b,H59c)
;
_olex2_submission_special_instructions 'No special instructions were received'

loop_
_space_group_symop_id
_space_group_symop_operation_xyz
1 x,y,z

loop_
_atom_site_label
_atom_site_type_symbol
_atom_site_fract_x
_atom_site_fract_y
_atom_site_fract_z
_atom_site_U_iso_or_equiv
_atom_site_adp_type
_atom_site_occupancy
_atom_site_refinement_flags_posn
_atom_site_refinement_flags_occupancy
_atom_site_disorder_group
Ga1 Ga 0.13525(5) -0.01051(5) 0.33566(5) 0.0399(3) Uani 0.850000 . P 1
P2 P 0.49676(13) 0.66402(12) 0.70930(12) 0.0321(3) Uani 1.000000 . . .
P3 P 0.77188(13) 0.62269(13) 0.94021(12) 0.0372(4) Uani 1.000000 . . .
Cl1 Cl 0.01706(15) 0.14123(15) 0.40582(13) 0.0813(7) Uani 1.000000 . . .
Cl2 Cl 0.34040(15) 0.01187(15) 0.41922(16) 0.1000(9) Uani 1.000000 . . .
O4 O 0.7001(4) 0.5544(4) 0.5891(3) 0.0398(9) Uani 1.000000 . . .
Cl5 Cl 0.16120(18) 0.02766(18) 0.16521(15) 0.1232(14) Uani 0.850000 . P 1
Cl6 Cl 0.04096(17) -0.20727(16) 0.33573(19) 0.1411(17) Uani 0.850000 . P 1
O7 O 0.7734(4) 0.4169(4) 0.7123(3) 0.0440(10) Uani 1.000000 . . .
O8 O 0.4582(4) 0.3605(3) 0.8127(3) 0.0393(9) Uani 1.000000 . . .
C9 C 0.8962(6) 0.5328(7) 1.1265(5) 0.0546(19) Uani 1.000000 . . .
H9 H 0.8916(6) 0.6213(7) 1.1629(5) 0.065(2) Uiso 1.000000 R . .
O10 O 0.5473(4) 0.4137(3) 0.9940(3) 0.0380(9) Uani 1.000000 . . .
C11 C 0.5809(5) 0.8263(5) 0.7011(5) 0.0344(13) Uani 1.000000 . . .
N12 N 0.6222(4) 0.5385(4) 0.8658(4) 0.0305(10) Uani 1.000000 . . .
C13 C 0.5343(5) 0.4288(5) 0.8866(5) 0.0359(14) Uani 1.000000 . . .
N14 N 0.6113(4) 0.5620(4) 0.7524(4) 0.0316(10) Uani 1.000000 . . .
C15 C 0.5015(6) 0.9316(5) 0.6864(5) 0.0427(15) Uani 1.000000 . . .
H15 H 0.4039(6) 0.9162(5) 0.6811(5) 0.0512(17) Uiso 1.000000 R . .
C16 C 0.7046(5) 0.5004(5) 0.6836(4) 0.0336(13) Uani 1.000000 . . .
C17 C 0.4007(6) 0.7736(6) 0.9057(5) 0.0403(14) Uani 1.000000 . . .
H17 H 0.4849(6) 0.8303(6) 0.9166(5) 0.0484(17) Uiso 1.000000 R . .
C18 C 0.7234(6) 0.8494(6) 0.7096(5) 0.0506(17) Uani 1.000000 . . .
H18 H 0.7788(6) 0.7784(6) 0.7194(5) 0.061(2) Uiso 1.000000 R . .
C19 C 0.3174(6) 0.6000(7) 0.3923(5) 0.0522(17) Uani 1.000000 . . .
H19 H 0.2917(6) 0.6521(7) 0.3349(5) 0.063(2) Uiso 1.000000 R . .
C20 C 0.4151(5) 0.5877(5) 0.5777(5) 0.0364(13) Uani 1.000000 . . .
C21 C 0.3221(6) 0.3862(6) 0.4604(6) 0.0569(18) Uani 1.000000 . . .
H21 H 0.3011(6) 0.2913(6) 0.4486(6) 0.068(2) Uiso 1.000000 R . .
C22 C 0.7145(6) 0.7392(5) 1.0500(5) 0.0433(15) Uani 1.000000 . . .
C23 C 0.5646(7) 1.0583(6) 0.6795(5) 0.0511(17) Uani 1.000000 . . .
H23 H 0.5111(7) 1.1304(6) 0.6687(5) 0.061(2) Uiso 1.000000 R . .
C24 C 0.3044(6) 0.7843(6) 0.9830(6) 0.0496(16) Uani 1.000000 . . .
H24 H 0.3225(6) 0.8486(6) 1.0482(6) 0.0595(19) Uiso 1.000000 R . .
C25 C 0.3732(5) 0.6776(5) 0.8105(5) 0.0375(13) Uani 1.000000 . . .
C26 C 0.3834(6) 0.6615(6) 0.4922(5) 0.0411(14) Uani 1.000000 . . .
H26 H 0.4073(6) 0.7561(6) 0.5023(5) 0.0493(17) Uiso 1.000000 R . .
C27 C 0.8382(5) 0.4933(6) 1.0169(5) 0.0423(15) Uani 1.000000 . . .
C28 C 0.4652(6) 0.3031(6) 1.0396(5) 0.0425(15) Uani 1.000000 . . .
C29 C 0.5263(6) 0.3188(6) 1.1589(5) 0.0502(17) Uani 1.000000 . . .
H29a H 0.6242(12) 0.306(4) 1.1596(5) 0.075(3) Uiso 1.000000 GR . .
H29b H 0.516(4) 0.4092(16) 1.1955(12) 0.075(3) Uiso 1.000000 GR . .
H29c H 0.479(3) 0.252(3) 1.1995(11) 0.075(3) Uiso 1.000000 GR . .
C30 C 0.1814(7) 0.7032(7) 0.9676(7) 0.069(2) Uani 1.000000 . . .
H30 H 0.1154(7) 0.7116(7) 1.0219(7) 0.082(3) Uiso 1.000000 R . .
C31 C 0.9717(7) 0.3140(8) 1.1334(7) 0.070(2) Uani 1.000000 . . .
H31 H 1.0146(7) 0.2521(8) 1.1742(7) 0.084(3) Uiso 1.000000 R . .
C32 C 0.7830(7) 0.9783(6) 0.7034(6) 0.067(2) Uani 1.000000 . . .
H32 H 0.8804(7) 0.9961(6) 0.7099(6) 0.080(3) Uiso 1.000000 R . .
C33 C 0.3177(6) 0.3328(7) 1.0328(6) 0.0591(18) Uani 1.000000 . . .
H33a H 0.3121(8) 0.4265(16) 1.064(4) 0.089(3) Uiso 1.000000 GR . .
H33b H 0.2806(16) 0.319(5) 0.9541(7) 0.089(3) Uiso 1.000000 GR . .
H33c H 0.2640(11) 0.273(3) 1.076(3) 0.089(3) Uiso 1.000000 GR . .
C34 C 0.7812(6) 0.5049(6) 0.4942(5) 0.0480(16) Uani 1.000000 . . .
C36 C 0.2478(6) 0.5969(6) 0.7949(6) 0.0566(19) Uani 1.000000 . . .
H36 H 0.2277(6) 0.5329(6) 0.7297(6) 0.068(2) Uiso 1.000000 R . .
C37 C 0.4891(7) 0.1686(6) 0.9819(5) 0.0546(18) Uani 1.000000 . . .
H37a H 0.443(4) 0.1554(19) 0.9059(14) 0.082(3) Uiso 1.000000 GR . .
H37b H 0.5881(7) 0.1637(17) 0.977(3) 0.082(3) Uiso 1.000000 GR . .
H37c H 0.452(4) 0.0982(6) 1.024(2) 0.082(3) Uiso 1.000000 GR . .
C38 C 0.3850(6) 0.4474(5) 0.5608(5) 0.0431(15) Uani 1.000000 . . .
H38 H 0.4082(6) 0.3951(5) 0.6187(5) 0.0517(18) Uiso 1.000000 R . .
C39 C 0.2889(6) 0.4619(6) 0.3761(6) 0.0554(18) Uani 1.000000 . . .
H39 H 0.2460(6) 0.4187(6) 0.3063(6) 0.066(2) Uiso 1.000000 R . .
C42 C 0.6199(6) 0.7096(6) 1.1257(5) 0.0504(16) Uani 1.000000 . . .
H42 H 0.5771(6) 0.6203(6) 1.1218(5) 0.060(2) Uiso 1.000000 R . .
C43 C 0.9185(6) 0.2753(7) 1.0216(6) 0.060(2) Uani 1.000000 . . .
H43 H 0.9264(6) 0.1873(7) 0.9856(6) 0.072(2) Uiso 1.000000 R . .
C44 C 0.7750(7) 0.8696(6) 1.0582(6) 0.060(2) Uani 1.000000 . . .
H44 H 0.8395(7) 0.8921(6) 1.0060(6) 0.072(2) Uiso 1.000000 R . .
C45 C 0.8536(6) 0.3677(6) 0.9637(5) 0.0464(16) Uani 1.000000 . . .
H45 H 0.8202(6) 0.3434(6) 0.8873(5) 0.056(2) Uiso 1.000000 R . .
C46 C 0.5862(7) 0.8074(7) 1.2071(6) 0.0609(19) Uani 1.000000 . . .
H46 H 0.5189(7) 0.7861(7) 1.2574(6) 0.073(2) Uiso 1.000000 R . .
C47 C 0.9614(6) 0.4377(8) 1.1810(6) 0.065(2) Uani 1.000000 . . .
H47 H 1.0001(6) 0.4633(8) 1.2559(6) 0.078(3) Uiso 1.000000 R . .
C48 C 0.7049(7) 1.0790(6) 0.6883(5) 0.0572(19) Uani 1.000000 . . .
H48 H 0.7484(7) 1.1664(6) 0.6836(5) 0.069(2) Uiso 1.000000 R . .
C49 C 0.9316(6) 0.5337(8) 0.5309(5) 0.064(2) Uani 1.000000 . . .
H49a H 0.9858(6) 0.511(5) 0.4668(11) 0.096(3) Uiso 1.000000 GR . .
H49b H 0.9525(11) 0.6294(12) 0.559(4) 0.096(3) Uiso 1.000000 GR . .
H49c H 0.9549(12) 0.479(4) 0.591(3) 0.096(3) Uiso 1.000000 GR . .
C50 C 0.7350(7) 0.5928(7) 0.4065(5) 0.064(2) Uani 1.000000 . . .
H50a H 0.763(5) 0.6876(8) 0.4341(19) 0.096(3) Uiso 1.000000 GR . .
H50b H 0.777(4) 0.568(4) 0.3363(14) 0.096(3) Uiso 1.000000 GR . .
H50c H 0.6346(8) 0.579(4) 0.393(3) 0.096(3) Uiso 1.000000 GR . .
C51 C 0.1548(7) 0.6104(7) 0.8735(7) 0.074(2) Uani 1.000000 . . .
H51 H 0.0700(7) 0.5547(7) 0.8631(7) 0.089(3) Uiso 1.000000 R . .
C52 C 0.6508(8) 0.9354(6) 1.2148(6) 0.068(2) Uani 1.000000 . . .
H52 H 0.6306(8) 1.0023(6) 1.2724(6) 0.082(3) Uiso 1.000000 R . .
C55 C 0.7446(8) 0.9676(7) 1.1393(6) 0.074(2) Uani 1.000000 . . .
H55 H 0.7878(8) 1.0568(7) 1.1436(6) 0.089(3) Uiso 1.000000 R . .
C59 C 0.7343(8) 0.3589(7) 0.4563(6) 0.069(2) Uani 1.000000 . . .
H59a H 0.782(4) 0.3278(15) 0.390(3) 0.103(3) Uiso 1.000000 GR . .
H59b H 0.756(5) 0.3056(10) 0.5171(16) 0.103(3) Uiso 1.000000 GR . .
H59c H 0.6348(12) 0.3481(10) 0.437(4) 0.103(3) Uiso 1.000000 GR . .
Cl4 Cl 0.05735(14) 0.26022(13) 0.72940(13) 0.0601(5) Uani 1.000000 . . .
Cl3 Cl 0.16241(15) 0.01656(16) 0.78983(16) 0.0966(8) Uani 1.000000 . . .
C14 C 0.1798(7) 0.1481(7) 0.7093(6) 0.067(2) Uani 1.000000 . . .
H14a H 0.1734(7) 0.1106(7) 0.6289(6) 0.080(2) Uiso 1.000000 R . .
H14b H 0.2723(7) 0.1975(7) 0.7278(6) 0.080(2) Uiso 1.000000 R . .
Ga2 Ga 0.14508(6) -0.03024(6) 0.38449(6) 0.054(2) Uani 0.150000 . P 2
Cl9 Cl 0.1006(2) -0.1295(2) 0.5243(2) 0.080(4) Uani 0.150000 . P 2
Cl8 Cl 0.0900(2) -0.1614(2) 0.2293(2) 0.080(4) Uani 0.150000 . P 2

loop_
_atom_site_aniso_label
_atom_site_aniso_U_11
_atom_site_aniso_U_22
_atom_site_aniso_U_33
_atom_site_aniso_U_12
_atom_site_aniso_U_13
_atom_site_aniso_U_23
Ga1 0.0397(5) 0.0250(4) 0.0530(7) 0.0032(4) 0.0000(4) -0.0004(4)
P2 0.0271(8) 0.0207(7) 0.0485(9) 0.0019(6) 0.0057(6) 0.0034(6)
P3 0.0295(8) 0.0333(8) 0.0500(9) -0.0015(6) 0.0016(7) 0.0141(7)
Cl1 0.0689(13) 0.0895(15) 0.0796(14) 0.0403(11) -0.0146(10) -0.0265(11)
Cl2 0.0620(13) 0.0556(12) 0.169(2) 0.0211(10) -0.0501(14) -0.0209(13)
O4 0.036(2) 0.039(2) 0.047(2) 0.0095(17) 0.0095(18) 0.0063(19)
Cl5 0.158(3) 0.161(3) 0.0878(19) 0.115(3) 0.066(2) 0.059(2)
Cl6 0.082(2) 0.0509(16) 0.287(5) -0.0214(14) -0.055(3) 0.065(2)
O7 0.044(2) 0.038(2) 0.057(3) 0.019(2) 0.014(2) 0.017(2)
O8 0.037(2) 0.031(2) 0.047(2) -0.0056(17) 0.0026(19) 0.0008(18)
C9 0.038(4) 0.076(5) 0.056(4) 0.013(3) 0.009(3) 0.028(4)
O10 0.039(2) 0.028(2) 0.047(3) -0.0042(17) 0.0113(18) 0.0059(18)
C11 0.033(3) 0.022(3) 0.047(3) 0.001(2) -0.002(3) 0.005(2)
N12 0.028(2) 0.021(2) 0.042(3) -0.0016(18) 0.005(2) 0.0041(19)
C13 0.026(3) 0.032(3) 0.053(4) 0.010(2) 0.013(3) 0.011(3)
N14 0.024(2) 0.026(2) 0.048(3) 0.0072(18) 0.011(2) 0.006(2)
C15 0.044(4) 0.022(3) 0.063(4) 0.006(3) 0.010(3) 0.002(3)
C16 0.038(3) 0.027(3) 0.036(3) 0.002(3) 0.010(3) 0.002(3)
C17 0.033(3) 0.039(3) 0.050(4) 0.002(3) 0.011(3) 0.008(3)
C18 0.042(4) 0.031(3) 0.079(5) -0.002(3) -0.001(3) 0.018(3)
C19 0.037(4) 0.061(5) 0.058(4) 0.010(3) -0.004(3) 0.006(3)
C20 0.025(3) 0.026(3) 0.058(4) 0.003(2) 0.009(3) -0.001(3)
C21 0.054(4) 0.035(4) 0.074(5) -0.004(3) -0.003(4) -0.015(3)
C22 0.047(4) 0.033(3) 0.047(4) -0.004(3) -0.014(3) 0.010(3)
C23 0.075(5) 0.022(3) 0.056(4) 0.005(3) 0.002(4) 0.009(3)
C24 0.046(4) 0.042(4) 0.061(4) 0.006(3) 0.015(3) -0.001(3)
C25 0.032(3) 0.025(3) 0.058(4) 0.005(2) 0.011(3) 0.009(3)
C26 0.038(3) 0.032(3) 0.053(4) 0.007(3) -0.003(3) 0.003(3)
C27 0.028(3) 0.050(4) 0.054(4) 0.007(3) 0.004(3) 0.024(3)
C28 0.044(4) 0.035(3) 0.048(4) -0.010(3) 0.019(3) 0.006(3)
C29 0.058(4) 0.043(4) 0.051(4) -0.003(3) 0.019(3) 0.010(3)
C30 0.057(5) 0.055(5) 0.095(6) 0.006(4) 0.038(4) 0.001(4)
C31 0.047(4) 0.090(6) 0.089(6) 0.033(4) 0.021(4) 0.053(5)
C32 0.037(4) 0.050(4) 0.116(6) -0.007(3) 0.002(4) 0.032(4)
C33 0.038(3) 0.062(4) 0.076(5) -0.007(3) 0.023(3) 0.002(3)
C34 0.045(4) 0.063(4) 0.042(4) 0.024(3) 0.019(3) 0.010(3)
C36 0.034(4) 0.039(4) 0.094(5) -0.006(3) 0.027(4) -0.011(3)
C37 0.064(5) 0.036(4) 0.064(4) -0.005(3) 0.013(4) 0.007(3)
C38 0.039(4) 0.025(3) 0.062(4) -0.003(3) 0.005(3) -0.004(3)
C39 0.044(4) 0.051(4) 0.065(5) 0.008(3) -0.002(3) -0.016(4)
C42 0.059(4) 0.028(3) 0.061(4) -0.001(3) 0.012(3) -0.005(3)
C43 0.040(4) 0.063(5) 0.087(6) 0.011(3) 0.020(4) 0.038(4)
C44 0.076(5) 0.038(4) 0.061(4) -0.019(4) 0.000(4) 0.005(3)
C45 0.041(4) 0.043(4) 0.065(4) 0.017(3) 0.017(3) 0.028(3)
C46 0.068(5) 0.055(5) 0.058(4) 0.007(4) 0.002(4) 0.001(4)
C47 0.037(4) 0.107(7) 0.061(5) 0.028(4) 0.008(3) 0.037(5)
C48 0.065(5) 0.032(4) 0.069(5) -0.013(3) -0.018(4) 0.010(3)
C49 0.037(4) 0.109(7) 0.052(4) 0.018(4) 0.011(3) 0.027(4)
C50 0.057(5) 0.097(6) 0.045(4) 0.026(4) 0.014(3) 0.020(4)
C51 0.046(4) 0.051(5) 0.120(7) -0.006(3) 0.035(4) -0.020(4)
C52 0.108(7) 0.027(4) 0.063(5) 0.007(4) -0.018(5) -0.008(3)
C55 0.115(7) 0.035(4) 0.065(5) -0.024(4) -0.002(5) 0.001(4)
C59 0.086(6) 0.070(5) 0.051(4) 0.024(4) 0.020(4) -0.011(4)
Cl4 0.0523(10) 0.0431(10) 0.0823(12) 0.0011(8) 0.0093(9) -0.0016(8)
Cl3 0.0530(12) 0.0839(16) 0.160(2) 0.0111(11) -0.0033(13) 0.0481(16)
C14 0.050(4) 0.059(5) 0.089(6) 0.002(4) 0.006(4) 0.002(4)
Ga2 0.056(4) 0.026(3) 0.075(5) 0.009(2) -0.004(3) -0.014(3)
Cl9 0.080(9) 0.052(8) 0.124(12) 0.025(7) 0.047(9) 0.035(8)
Cl8 0.077(9) 0.062(9) 0.089(10) 0.005(7) -0.003(8) -0.034(7)

loop_
_atom_type_symbol
_atom_type_scat_dispersion_real
_atom_type_scat_dispersion_imag
_atom_type_scat_Cromer_Mann_a1
_atom_type_scat_Cromer_Mann_a2
_atom_type_scat_Cromer_Mann_a3
_atom_type_scat_Cromer_Mann_a4
_atom_type_scat_Cromer_Mann_b1
_atom_type_scat_Cromer_Mann_b2
_atom_type_scat_Cromer_Mann_b3
_atom_type_scat_Cromer_Mann_b4
_atom_type_scat_Cromer_Mann_c
_atom_type_scat_source
_atom_type_scat_dispersion_source
C 0.00313 0.00162 2.31000 1.02000 1.58860 0.86500 20.84390 10.20750 0.56870 51.65120 0.21560 'International Tables Volume C Table 6.1.1.4 (pp. 500-502)' 'Brennan, Cowan, Rev. Sci. Instrum., 1992, 63, 850'
Cl 0.14908 0.15974 11.46040 7.19640 6.25560 1.64550 0.01040 1.16620 18.51940 47.77840 -9.55740 'International Tables Volume C Table 6.1.1.4 (pp. 500-502)' 'Brennan, Cowan, Rev. Sci. Instrum., 1992, 63, 850'
Ga 0.23696 1.61810 15.23540 6.70060 4.35910 2.96230 3.06690 0.24120 10.78050 61.41350 1.71890 'International Tables Volume C Table 6.1.1.4 (pp. 500-502)' 'Brennan, Cowan, Rev. Sci. Instrum., 1992, 63, 850'
H 0.00000 0.00000 0.49300 0.32291 0.14019 0.04081 10.51090 26.12570 3.14236 57.79970 0.00304 'International Tables Volume C Table 6.1.1.4 (pp. 500-502)' 'Brennan, Cowan, Rev. Sci. Instrum., 1992, 63, 850'
N 0.00612 0.00332 12.21260 3.13220 2.01250 1.16630 0.00570 9.89330 28.99750 0.58260 -11.52900 'International Tables Volume C Table 6.1.1.4 (pp. 500-502)' 'Brennan, Cowan, Rev. Sci. Instrum., 1992, 63, 850'
O 0.01085 0.00610 3.04850 2.28680 1.54630 0.86700 13.27710 5.70110 0.32390 32.90890 0.25080 'International Tables Volume C Table 6.1.1.4 (pp. 500-502)' 'Brennan, Cowan, Rev. Sci. Instrum., 1992, 63, 850'
P 0.10265 0.09519 6.43450 4.17910 1.78000 1.49080 1.90670 27.15700 0.52600 68.16450 1.11490 'International Tables Volume C Table 6.1.1.4 (pp. 500-502)' 'Brennan, Cowan, Rev. Sci. Instrum., 1992, 63, 850'

loop_
_geom_angle_atom_site_label_1
_geom_angle_atom_site_label_2
_geom_angle_atom_site_label_3
_geom_angle
_geom_angle_site_symmetry_1
_geom_angle_site_symmetry_3
_geom_angle_publ_flag
Cl2 Ga1 Cl1 110.80(6) . . ?
Cl5 Ga1 Cl1 105.97(7) . . ?
Cl5 Ga1 Cl2 105.85(7) . . ?
Cl6 Ga1 Cl1 113.48(7) . . ?
Cl6 Ga1 Cl2 110.67(7) . . ?
Cl6 Ga1 Cl5 109.68(8) . . ?
N14 P2 C11 110.1(2) . . ?
C20 P2 C11 112.3(3) . . ?
C20 P2 N14 108.0(2) . . ?
C25 P2 C11 109.1(2) . . ?
C25 P2 N14 107.6(2) . . ?
C25 P2 C20 109.7(3) . . ?
C22 P3 N12 106.1(2) . . ?
C27 P3 N12 103.0(2) . . ?
C27 P3 C22 103.3(3) . . ?
Ga2 Cl1 Ga1 16.87(3) . . ?
Ga2 Cl2 Ga1 16.89(3) . . ?
C34 O4 C16 120.9(4) . . ?
C27 C9 H9 121.1(4) . . ?
C47 C9 H9 121.1(4) . . ?
C47 C9 C27 117.8(7) . . ?
C28 O10 C13 121.3(4) . . ?
C15 C11 P2 119.0(4) . . ?
C18 C11 P2 121.1(4) . . ?
C18 C11 C15 119.9(5) . . ?
C13 N12 P3 132.0(4) . . ?
N14 N12 P3 112.5(3) . . ?
N14 N12 C13 113.0(4) . . ?
O10 C13 O8 127.6(5) . . ?
N12 C13 O8 122.4(5) . . ?
N12 C13 O10 110.0(5) . . ?
N12 N14 P2 119.8(3) . . ?
C16 N14 P2 124.6(4) . . ?
C16 N14 N12 115.5(4) . . ?
H15 C15 C11 120.0(3) . . ?
C23 C15 C11 119.9(5) . . ?
C23 C15 H15 120.0(4) . . ?
O7 C16 O4 129.5(5) . . ?
N14 C16 O4 107.2(4) . . ?
N14 C16 O7 123.2(5) . . ?
C24 C17 H17 120.5(4) . . ?
C25 C17 H17 120.5(3) . . ?
C25 C17 C24 118.9(5) . . ?
H18 C18 C11 120.8(3) . . ?
C32 C18 C11 118.4(5) . . ?
C32 C18 H18 120.8(4) . . ?
C26 C19 H19 120.3(4) . . ?
C39 C19 H19 120.3(4) . . ?
C39 C19 C26 119.4(6) . . ?
C26 C20 P2 122.0(4) . . ?
C38 C20 P2 118.5(5) . . ?
C38 C20 C26 119.5(5) . . ?
C38 C21 H21 119.9(4) . . ?
C39 C21 H21 119.9(4) . . ?
C39 C21 C38 120.2(6) . . ?
C42 C22 P3 126.7(4) . . ?
C44 C22 P3 115.4(5) . . ?
C44 C22 C42 117.9(6) . . ?
H23 C23 C15 120.4(4) . . ?
C48 C23 C15 119.3(6) . . ?
C48 C23 H23 120.4(3) . . ?
H24 C24 C17 119.5(4) . . ?
C30 C24 C17 121.0(6) . . ?
C30 C24 H24 119.5(4) . . ?
C17 C25 P2 119.2(4) . . ?
C36 C25 P2 121.0(5) . . ?
C36 C25 C17 119.7(5) . . ?
C20 C26 C19 120.7(5) . . ?
H26 C26 C19 119.6(4) . . ?
H26 C26 C20 119.6(3) . . ?
C9 C27 P3 117.6(5) . . ?
C45 C27 P3 121.4(5) . . ?
C45 C27 C9 120.0(5) . . ?
C29 C28 O10 101.3(4) . . ?
C33 C28 O10 107.5(5) . . ?
C33 C28 C29 111.9(5) . . ?
C37 C28 O10 111.5(4) . . ?
C37 C28 C29 109.4(5) . . ?
C37 C28 C33 114.5(5) . . ?
H29a C29 C28 109.5 . . ?
H29b C29 C28 109.5 . . ?
H29b C29 H29a 109.5 . . ?
H29c C29 C28 109.5 . . ?
H29c C29 H29a 109.5 . . ?
H29c C29 H29b 109.5 . . ?
H30 C30 C24 120.2(4) . . ?
C51 C30 C24 119.7(6) . . ?
C51 C30 H30 120.2(4) . . ?
C43 C31 H31 120.4(4) . . ?
C47 C31 H31 120.4(4) . . ?
C47 C31 C43 119.2(6) . . ?
H32 C32 C18 119.5(4) . . ?
C48 C32 C18 121.0(6) . . ?
C48 C32 H32 119.5(4) . . ?
H33a C33 C28 109.5 . . ?
H33b C33 C28 109.5 . . ?
H33b C33 H33a 109.5 . . ?
H33c C33 C28 109.5 . . ?
H33c C33 H33a 109.5 . . ?
H33c C33 H33b 109.5 . . ?
C49 C34 O4 108.8(5) . . ?
C50 C34 O4 100.0(4) . . ?
C50 C34 C49 112.5(5) . . ?
C59 C34 O4 109.1(5) . . ?
C59 C34 C49 114.5(6) . . ?
C59 C34 C50 110.9(5) . . ?
H36 C36 C25 120.2(4) . . ?
C51 C36 C25 119.6(6) . . ?
C51 C36 H36 120.2(4) . . ?
H37a C37 C28 109.5 . . ?
H37b C37 C28 109.5 . . ?
H37b C37 H37a 109.5 . . ?
H37c C37 C28 109.5 . . ?
H37c C37 H37a 109.5 . . ?
H37c C37 H37b 109.5 . . ?
C21 C38 C20 119.6(6) . . ?
H38 C38 C20 120.2(4) . . ?
H38 C38 C21 120.2(4) . . ?
C21 C39 C19 120.5(6) . . ?
H39 C39 C19 119.7(4) . . ?
H39 C39 C21 119.7(4) . . ?
H42 C42 C22 119.4(3) . . ?
C46 C42 C22 121.2(6) . . ?
C46 C42 H42 119.4(4) . . ?
H43 C43 C31 120.3(4) . . ?
C45 C43 C31 119.3(7) . . ?
C45 C43 H43 120.3(4) . . ?
H44 C44 C22 119.1(4) . . ?
C55 C44 C22 121.8(6) . . ?
C55 C44 H44 119.1(4) . . ?
C43 C45 C27 120.3(6) . . ?
H45 C45 C27 119.9(3) . . ?
H45 C45 C43 119.9(4) . . ?
H46 C46 C42 120.3(4) . . ?
C52 C46 C42 119.4(7) . . ?
C52 C46 H46 120.3(4) . . ?
C31 C47 C9 123.3(7) . . ?
H47 C47 C9 118.4(4) . . ?
H47 C47 C31 118.4(4) . . ?
C32 C48 C23 121.5(6) . . ?
H48 C48 C23 119.3(3) . . ?
H48 C48 C32 119.3(4) . . ?
H49a C49 C34 109.5 . . ?
H49b C49 C34 109.5 . . ?
H49b C49 H49a 109.5 . . ?
H49c C49 C34 109.5 . . ?
H49c C49 H49a 109.5 . . ?
H49c C49 H49b 109.5 . . ?
H50a C50 C34 109.5 . . ?
H50b C50 C34 109.5 . . ?
H50b C50 H50a 109.5 . . ?
H50c C50 C34 109.5 . . ?
H50c C50 H50a 109.5 . . ?
H50c C50 H50b 109.5 . . ?
C36 C51 C30 121.0(6) . . ?
H51 C51 C30 119.5(4) . . ?
H51 C51 C36 119.5(4) . . ?
H52 C52 C46 119.8(4) . . ?
C55 C52 C46 120.4(6) . . ?
C55 C52 H52 119.8(4) . . ?
C52 C55 C44 119.2(6) . . ?
H55 C55 C44 120.4(4) . . ?
H55 C55 C52 120.4(4) . . ?
H59a C59 C34 109.5 . . ?
H59b C59 C34 109.5 . . ?
H59b C59 H59a 109.5 . . ?
H59c C59 C34 109.5 . . ?
H59c C59 H59a 109.5 . . ?
H59c C59 H59b 109.5 . . ?
Cl3 C14 Cl4 113.6(4) . . ?
H14a C14 Cl4 108.9(3) . . ?
H14a C14 Cl3 108.9(3) . . ?
H14b C14 Cl4 108.9(2) . . ?
H14b C14 Cl3 108.9(2) . . ?
H14b C14 H14a 107.7 . . ?
Cl2 Ga2 Cl1 116.52(6) . . ?
Cl9 Ga2 Cl1 101.88(8) . . ?
Cl9 Ga2 Cl2 98.44(9) . . ?
Cl8 Ga2 Cl1 112.85(8) . . ?
Cl8 Ga2 Cl2 114.18(8) . . ?
Cl8 Ga2 Cl9 111.10(9) . . ?

loop_
_geom_bond_atom_site_label_1
_geom_bond_atom_site_label_2
_geom_bond_distance
_geom_bond_site_symmetry_2
_geom_bond_publ_flag
Ga1 Cl1 2.1285(18) . ?
Ga1 Cl2 2.166(2) . ?
Ga1 Cl5 2.156(2) . ?
Ga1 Cl6 2.105(2) . ?
P2 C11 1.775(5) . ?
P2 N14 1.687(4) . ?
P2 C20 1.777(6) . ?
P2 C25 1.773(6) . ?
P3 N12 1.755(4) . ?
P3 C22 1.811(6) . ?
P3 C27 1.827(5) . ?
Cl1 Ga2 2.2257(19) . ?
Cl2 Ga2 1.927(2) . ?
O4 C16 1.317(6) . ?
O4 C34 1.494(6) . ?
O7 C16 1.193(6) . ?
O8 C13 1.219(7) . ?
C9 H9 0.9500 . ?
C9 C27 1.396(9) . ?
C9 C47 1.401(9) . ?
O10 C13 1.317(7) . ?
O10 C28 1.491(6) . ?
C11 C15 1.393(7) . ?
C11 C18 1.389(8) . ?
N12 C13 1.393(7) . ?
N12 N14 1.409(6) . ?
N14 C16 1.409(7) . ?
C15 H15 0.9500 . ?
C15 C23 1.378(8) . ?
C17 H17 0.9500 . ?
C17 C24 1.369(8) . ?
C17 C25 1.401(8) . ?
C18 H18 0.9500 . ?
C18 C32 1.385(8) . ?
C19 H19 0.9500 . ?
C19 C26 1.373(8) . ?
C19 C39 1.379(9) . ?
C20 C26 1.375(8) . ?
C20 C38 1.403(7) . ?
C21 H21 0.9500 . ?
C21 C38 1.367(8) . ?
C21 C39 1.379(9) . ?
C22 C42 1.377(9) . ?
C22 C44 1.378(8) . ?
C23 H23 0.9500 . ?
C23 C48 1.365(9) . ?
C24 H24 0.9500 . ?
C24 C30 1.379(9) . ?
C25 C36 1.396(8) . ?
C26 H26 0.9500 . ?
C27 C45 1.372(8) . ?
C28 C29 1.502(8) . ?
C28 C33 1.501(9) . ?
C28 C37 1.491(8) . ?
C29 H29a 0.9800 . ?
C29 H29b 0.9800 . ?
C29 H29c 0.9800 . ?
C30 H30 0.9500 . ?
C30 C51 1.373(10) . ?
C31 H31 0.9500 . ?
C31 C43 1.404(11) . ?
C31 C47 1.321(11) . ?
C32 H32 0.9500 . ?
C32 C48 1.347(9) . ?
C33 H33a 0.9800 . ?
C33 H33b 0.9800 . ?
C33 H33c 0.9800 . ?
C34 C49 1.501(9) . ?
C34 C50 1.528(9) . ?
C34 C59 1.504(9) . ?
C36 H36 0.9500 . ?
C36 C51 1.359(9) . ?
C37 H37a 0.9800 . ?
C37 H37b 0.9800 . ?
C37 H37c 0.9800 . ?
C38 H38 0.9500 . ?
C39 H39 0.9500 . ?
C42 H42 0.9500 . ?
C42 C46 1.381(9) . ?
C43 H43 0.9500 . ?
C43 C45 1.400(8) . ?
C44 H44 0.9500 . ?
C44 C55 1.369(9) . ?
C45 H45 0.9500 . ?
C46 H46 0.9500 . ?
C46 C52 1.371(9) . ?
C47 H47 0.9500 . ?
C48 H48 0.9500 . ?
C49 H49a 0.9800 . ?
C49 H49b 0.9800 . ?
C49 H49c 0.9800 . ?
C50 H50a 0.9800 . ?
C50 H50b 0.9800 . ?
C50 H50c 0.9800 . ?
C51 H51 0.9500 . ?
C52 H52 0.9500 . ?
C52 C55 1.377(10) . ?
C55 H55 0.9500 . ?
C59 H59a 0.9800 . ?
C59 H59b 0.9800 . ?
C59 H59c 0.9800 . ?
Cl4 C14 1.730(7) . ?
Cl3 C14 1.734(7) . ?
C14 H14a 0.9900 . ?
C14 H14b 0.9900 . ?
Ga2 Cl9 2.104(3) . ?
Ga2 Cl8 2.158(3) . ?

loop_
_geom_torsion_atom_site_label_1
_geom_torsion_atom_site_label_2
_geom_torsion_atom_site_label_3
_geom_torsion_atom_site_label_4
_geom_torsion
_geom_torsion_site_symmetry_1
_geom_torsion_site_symmetry_2
_geom_torsion_site_symmetry_3
_geom_torsion_site_symmetry_4
_geom_torsion_publ_flag
P2 C11 C15 C23 -179.8(5) . . . . ?
P2 C11 C18 C32 -179.5(5) . . . . ?
P2 N14 N12 P3 -106.3(3) . . . . ?
P2 N14 N12 C13 89.5(4) . . . . ?
P2 N14 C16 O4 10.1(4) . . . . ?
P2 N14 C16 O7 -171.1(4) . . . . ?
P2 C20 C26 C19 -178.5(5) . . . . ?
P2 C20 C38 C21 179.9(4) . . . . ?
P2 C25 C17 C24 179.4(4) . . . . ?
P2 C25 C36 C51 -179.5(6) . . . . ?
P3 N12 C13 O8 -159.1(5) . . . . ?
P3 N12 C13 O10 21.1(4) . . . . ?
P3 N12 N14 C16 71.1(3) . . . . ?
P3 C22 C42 C46 178.9(6) . . . . ?
P3 C22 C44 C55 -178.0(5) . . . . ?
P3 C27 C9 C47 -172.8(4) . . . . ?
P3 C27 C45 C43 173.0(4) . . . . ?
O4 C16 N14 N12 -167.2(3) . . . . ?
O7 C16 N14 N12 11.6(6) . . . . ?
O8 C13 O10 C28 0.4(7) . . . . ?
O8 C13 N12 N14 1.1(6) . . . . ?
C9 C27 C45 C43 4.8(6) . . . . ?
C9 C47 C31 C43 1.8(8) . . . . ?
O10 C13 N12 N14 -178.7(4) . . . . ?
C11 C15 C23 C48 -0.6(7) . . . . ?
C11 C18 C32 C48 -0.7(8) . . . . ?
C15 C23 C48 C32 0.1(8) . . . . ?
C17 C24 C30 C51 -0.1(8) . . . . ?
C17 C25 C36 C51 -1.3(7) . . . . ?
C18 C32 C48 C23 0.6(9) . . . . ?
C19 C26 C20 C38 2.8(7) . . . . ?
C19 C39 C21 C38 -0.6(7) . . . . ?
C20 C38 C21 C39 0.2(7) . . . . ?
C22 C42 C46 C52 -1.8(8) . . . . ?
C22 C44 C55 C52 -0.3(8) . . . . ?
C24 C30 C51 C36 0.0(9) . . . . ?
C25 C36 C51 C30 0.7(8) . . . . ?
C27 C45 C43 C31 -2.2(6) . . . . ?
C42 C46 C52 C55 2.4(8) . . . . ?
C44 C55 C52 C46 -1.4(9) . . . . ?
